data_7704737
loop_
_publ_author_name
'Chrysouli, M. P.'
'Banti, C. N.'
'Kourkoumelis, N.'
'Moushi, E. E.'
'Tasiopoulos, A. J.'
'Douvalis, A.'
'Papachristodoulou, C.'
'Hatzidimitriou, A. G.'
'Bakas, T.'
'Hadjikakou, S. K.'

_publ_section_title
;
 Ciprofloxacin conjugated to diphenyltin(IV): a novel formulation with
 enhanced antimicrobial activity.
;
_journal_issue 33
_journal_name_full 'Dalton transactions (Cambridge, England : 2003)'
_journal_page_first 11522
_journal_page_last 11535
_journal_paper_doi 10.1039/d0dt01665a
_journal_volume 49
_journal_year 2020
_chemical_formula_moiety 'C46 H44 F2 N6 O6 Sn'
_chemical_formula_sum 'C46 H44 F2 N6 O6 Sn'
_chemical_formula_weight 933.56
_space_group_crystal_system monoclinic
_space_group_IT_number 15
_space_group_name_Hall '-I 2ya'
_space_group_name_H-M_alt 'I 1 2/a 1'
_atom_sites_solution_hydrogens mixed
_audit_creation_method SHELXL-2014/7
_audit_update_record
;
2020-04-05 deposited with the CCDC.	2020-06-30 downloaded from the CCDC.
;
_cell_angle_alpha 90
_cell_angle_beta 111.400(4)
_cell_angle_gamma 90
_cell_formula_units_Z 4
_cell_length_a 14.7410(6)
_cell_length_b 20.2602(5)
_cell_length_c 18.8558(7)
_cell_measurement_reflns_used 3509
_cell_measurement_temperature 100(2)
_cell_measurement_theta_max 71.7220
_cell_measurement_theta_min 7.2160
_cell_volume 5243.1(3)
_computing_structure_refinement 'SHELXL-2014/7 (Sheldrick, 2014)'
_diffrn_ambient_temperature 100(2)
_diffrn_detector_area_resol_mean 10.4223
_diffrn_measured_fraction_theta_full 0.999
_diffrn_measured_fraction_theta_max 0.999
_diffrn_measurement_device_type 'SuperNova, Dual, Cu at zero, Atlas'
_diffrn_measurement_method '\w scans'
_diffrn_radiation_type CuK\a
_diffrn_radiation_wavelength 1.54184
_diffrn_reflns_av_R_equivalents 0.0516
_diffrn_reflns_av_unetI/netI 0.0701
_diffrn_reflns_Laue_measured_fraction_full 0.999
_diffrn_reflns_Laue_measured_fraction_max 0.999
_diffrn_reflns_limit_h_max 17
_diffrn_reflns_limit_h_min -17
_diffrn_reflns_limit_k_max 13
_diffrn_reflns_limit_k_min -24
_diffrn_reflns_limit_l_max 22
_diffrn_reflns_limit_l_min -20
_diffrn_reflns_number 10180
_diffrn_reflns_point_group_measured_fraction_full 0.999
_diffrn_reflns_point_group_measured_fraction_max 0.999
_diffrn_reflns_theta_full 66.983
_diffrn_reflns_theta_max 66.983
_diffrn_reflns_theta_min 3.890
_diffrn_source 'micro-focus sealed X-ray tube'
_exptl_absorpt_coefficient_mu 4.320
_exptl_absorpt_correction_T_max 1.00000
_exptl_absorpt_correction_T_min 0.89732
_exptl_absorpt_correction_type multi-scan
_exptl_absorpt_process_details
;
CrysAlisPro 1.171.38.46 (Rigaku Oxford Diffraction, 2015)
Empirical absorption correction using spherical harmonics,
 implemented in SCALE3 ABSPACK scaling algorithm.
;
_exptl_crystal_colour Colorless
_exptl_crystal_density_diffrn 1.183
_exptl_crystal_description Rod
_exptl_crystal_F_000 1912
_exptl_crystal_size_max 0.08
_exptl_crystal_size_mid 0.015
_exptl_crystal_size_min 0.01
_refine_diff_density_max 1.238
_refine_diff_density_min -0.954
_refine_diff_density_rms 0.091
_refine_ls_extinction_method none
_refine_ls_goodness_of_fit_ref 0.992
_refine_ls_hydrogen_treatment mixed
_refine_ls_matrix_type full
_refine_ls_number_parameters 280
_refine_ls_number_reflns 4682
_refine_ls_number_restraints 0
_refine_ls_restrained_S_all 0.992
_refine_ls_R_factor_all 0.0654
_refine_ls_R_factor_gt 0.0523
_refine_ls_shift/su_max 0.001
_refine_ls_shift/su_mean 0.000
_refine_ls_structure_factor_coef Fsqd
_refine_ls_weighting_details 'w=1/[\s^2^(Fo^2^)+(0.0827P)^2^] where P=(Fo^2^+2Fc^2^)/3'
_refine_ls_weighting_scheme calc
_refine_ls_wR_factor_gt 0.1361
_refine_ls_wR_factor_ref 0.1428
_reflns_Friedel_coverage 0.000
_reflns_number_gt 3818
_reflns_number_total 4682
_reflns_threshold_expression 'I > 2\s(I)'
_cod_data_source_file d0dt01665a2.cif
_cod_data_source_block shelx
_cod_depositor_comments 'Adding full bibliography for 7704737--7704738.cif.'
_cod_original_sg_symbol_H-M 'I 2/a'
_cod_database_code 7704737
_shelx_shelxl_version_number 2014/7
_shelx_space_group_comment
;
The symmetry employed for this shelxl refinement is uniquely defined
by the following loop, which should always be used as a source of
symmetry information in preference to the above space-group names.
They are only intended as comments.
;
_oxdiff_exptl_absorpt_empirical_full_min 0.674
_oxdiff_exptl_absorpt_empirical_full_max 1.427
_oxdiff_exptl_absorpt_empirical_details
;
Empirical correction (ABSPACK) includes:
- Absorption correction using spherical harmonics
- Frame scaling
;

loop_
_space_group_symop_operation_xyz
'x, y, z'
'-x+1/2, y, -z'
'x+1/2, y+1/2, z+1/2'
'-x+1, y+1/2, -z+1/2'
'-x, -y, -z'
'x-1/2, -y, z'
'-x+1/2, -y+1/2, -z+1/2'
'x, -y+1/2, z+1/2'

loop_
_atom_site_label
_atom_site_type_symbol
_atom_site_fract_x
_atom_site_fract_y
_atom_site_fract_z
_atom_site_U_iso_or_equiv
_atom_site_adp_type
_atom_site_occupancy
_atom_site_site_symmetry_order
_atom_site_calc_flag
_atom_site_refinement_flags_posn
_atom_site_refinement_flags_adp
_atom_site_refinement_flags_occupancy
_atom_site_disorder_assembly
_atom_site_disorder_group
C1 C 0.7087(3) 0.4333(2) 0.5957(2) 0.0314(8) Uani 1 1 d . . . . .
C2 C 0.6553(3) 0.43021(19) 0.5160(2) 0.0315(8) Uani 1 1 d . . . . .
C3 C 0.6084(3) 0.4895(2) 0.4791(2) 0.0319(8) Uani 1 1 d . . . . .
C4 C 0.6232(3) 0.5500(2) 0.5187(2) 0.0313(8) Uani 1 1 d . . . . .
C5 C 0.7182(3) 0.4941(2) 0.6314(2) 0.0332(8) Uani 1 1 d . . . . .
H5 H 0.7529 0.4958 0.6836 0.040 Uiso 1 1 calc R U . . .
C6 C 0.7509(3) 0.3752(2) 0.6445(2) 0.0369(9) Uani 1 1 d . . . . .
C7 C 0.5459(3) 0.4886(2) 0.4025(2) 0.0367(9) Uani 1 1 d . . . . .
H7 H 0.5353 0.4495 0.3748 0.044 Uiso 1 1 calc R U . . .
C8 C 0.5009(3) 0.5450(2) 0.3689(2) 0.0367(9) Uani 1 1 d . . . . .
C9 C 0.5202(3) 0.6074(2) 0.4041(2) 0.0366(9) Uani 1 1 d . . . . .
C10 C 0.5810(3) 0.6083(2) 0.4809(2) 0.0348(9) Uani 1 1 d . . . . .
H10 H 0.5937 0.6481 0.5073 0.042 Uiso 1 1 calc R U . . .
C11 C 0.4732(4) 0.6726(3) 0.2870(3) 0.0505(12) Uani 1 1 d . . . . .
H11A H 0.4618 0.6303 0.2611 0.061 Uiso 1 1 calc R U . . .
H11B H 0.5351 0.6897 0.2879 0.061 Uiso 1 1 calc R U . . .
C12 C 0.3916(4) 0.7204(3) 0.2449(3) 0.0579(14) Uani 1 1 d . . . . .
H12A H 0.3874 0.7253 0.1926 0.069 Uiso 1 1 calc R U . . .
H12B H 0.3298 0.7036 0.2444 0.069 Uiso 1 1 calc R U . . .
C13 C 0.4198(4) 0.7790(3) 0.3642(3) 0.0561(14) Uani 1 1 d . . . . .
H13A H 0.3569 0.7665 0.3653 0.067 Uiso 1 1 calc R U . . .
H13B H 0.4376 0.8213 0.3896 0.067 Uiso 1 1 calc R U . . .
C14 C 0.4959(4) 0.7272(2) 0.4068(3) 0.0472(11) Uani 1 1 d . . . . .
H14A H 0.5604 0.7428 0.4126 0.057 Uiso 1 1 calc R U . . .
H14B H 0.4942 0.7205 0.4573 0.057 Uiso 1 1 calc R U . . .
C15 C 0.6940(3) 0.6115(2) 0.6399(3) 0.0380(9) Uani 1 1 d . . . . .
H15 H 0.6365 0.6272 0.6494 0.046 Uiso 1 1 calc R U . . .
C16 C 0.7585(4) 0.6638(2) 0.6285(3) 0.0466(11) Uani 1 1 d . . . . .
H16A H 0.7399 0.7094 0.6304 0.056 Uiso 1 1 calc R U . . .
H16B H 0.7912 0.6547 0.5932 0.056 Uiso 1 1 calc R U . . .
C17 C 0.7886(4) 0.6245(2) 0.7007(3) 0.0479(11) Uani 1 1 d . . . . .
H17A H 0.8397 0.5919 0.7091 0.057 Uiso 1 1 calc R U . . .
H17B H 0.7884 0.6466 0.7463 0.057 Uiso 1 1 calc R U . . .
C18 C 0.6258(4) 0.2351(2) 0.4603(3) 0.0438(11) Uani 1 1 d . . . . .
C19 C 0.6266(5) 0.1705(3) 0.4852(4) 0.0708(18) Uani 1 1 d . . . . .
H19 H 0.6834 0.1536 0.5214 0.085 Uiso 1 1 calc R U . . .
C20 C 0.5429(6) 0.1297(3) 0.4567(5) 0.102(3) Uani 1 1 d . . . . .
H20 H 0.5445 0.0868 0.4746 0.123 Uiso 1 1 calc R U . . .
C21 C 0.4594(6) 0.1541(4) 0.4024(5) 0.090(2) Uani 1 1 d . . . . .
H21 H 0.4050 0.1270 0.3831 0.108 Uiso 1 1 calc R U . . .
C22 C 0.4544(4) 0.2182(3) 0.3757(3) 0.0611(14) Uani 1 1 d . . . . .
H22 H 0.3973 0.2345 0.3394 0.073 Uiso 1 1 calc R U . . .
C23 C 0.5367(4) 0.2573(3) 0.4046(3) 0.0488(11) Uani 1 1 d . . . . .
H23 H 0.5337 0.3004 0.3868 0.059 Uiso 1 1 calc R U . . .
N1 N 0.6813(2) 0.55015(16) 0.59601(18) 0.0308(7) Uani 1 1 d . . . . .
N2 N 0.4765(3) 0.66405(19) 0.3650(2) 0.0433(9) Uani 1 1 d . . . . .
N3 N 0.4128(4) 0.7852(2) 0.2842(3) 0.0618(13) Uani 1 1 d . . . . .
O1 O 0.7557(2) 0.31939(14) 0.61224(16) 0.0362(6) Uani 1 1 d . . . . .
O2 O 0.7792(3) 0.38053(17) 0.71343(18) 0.0572(10) Uani 1 1 d . . . . .
O3 O 0.6481(2) 0.37818(13) 0.47540(16) 0.0351(6) Uani 1 1 d . . . . .
F1 F 0.43125(19) 0.53985(14) 0.29827(14) 0.0471(6) Uani 1 1 d . . . . .
Sn1 Sn 0.7500 0.29715(2) 0.5000 0.03699(15) Uani 1 2 d S T P . .
H3 H 0.472(5) 0.804(3) 0.281(3) 0.058(17) Uiso 1 1 d . . . . .

loop_
_atom_site_aniso_label
_atom_site_aniso_U_11
_atom_site_aniso_U_22
_atom_site_aniso_U_33
_atom_site_aniso_U_23
_atom_site_aniso_U_13
_atom_site_aniso_U_12
C1 0.036(2) 0.0317(19) 0.0268(19) 0.0043(16) 0.0117(16) 0.0012(16)
C2 0.037(2) 0.0289(19) 0.031(2) 0.0022(16) 0.0144(16) -0.0006(16)
C3 0.033(2) 0.038(2) 0.0251(19) -0.0001(16) 0.0113(16) -0.0019(16)
C4 0.0329(19) 0.033(2) 0.0270(19) 0.0028(16) 0.0101(15) 0.0027(16)
C5 0.0339(19) 0.037(2) 0.0262(19) 0.0058(17) 0.0084(16) 0.0014(17)
C6 0.047(2) 0.037(2) 0.027(2) 0.0030(17) 0.0132(18) 0.0107(18)
C7 0.040(2) 0.040(2) 0.029(2) -0.0015(18) 0.0121(17) 0.0007(18)
C8 0.035(2) 0.047(2) 0.0246(19) 0.0057(18) 0.0071(16) 0.0063(18)
C9 0.038(2) 0.038(2) 0.035(2) 0.0101(18) 0.0152(17) 0.0082(18)
C10 0.039(2) 0.032(2) 0.035(2) 0.0065(17) 0.0143(17) 0.0026(17)
C11 0.049(3) 0.062(3) 0.041(3) 0.025(2) 0.018(2) 0.015(2)
C12 0.057(3) 0.076(4) 0.045(3) 0.034(3) 0.023(2) 0.027(3)
C13 0.062(3) 0.047(3) 0.066(3) 0.027(3) 0.032(3) 0.018(2)
C14 0.053(3) 0.041(2) 0.048(3) 0.016(2) 0.019(2) 0.012(2)
C15 0.039(2) 0.036(2) 0.039(2) -0.0059(18) 0.0146(18) -0.0017(18)
C16 0.048(3) 0.035(2) 0.054(3) -0.008(2) 0.016(2) -0.009(2)
C17 0.052(3) 0.047(3) 0.038(2) -0.009(2) 0.009(2) -0.006(2)
C18 0.052(3) 0.036(2) 0.044(2) -0.007(2) 0.019(2) -0.019(2)
C19 0.077(4) 0.038(3) 0.086(4) 0.000(3) 0.016(3) -0.016(3)
C20 0.107(6) 0.054(4) 0.123(7) 0.015(4) 0.015(5) -0.029(4)
C21 0.084(5) 0.081(5) 0.091(5) -0.006(4) 0.015(4) -0.033(4)
C22 0.059(3) 0.073(4) 0.050(3) -0.011(3) 0.018(3) -0.017(3)
C23 0.060(3) 0.047(3) 0.044(3) -0.008(2) 0.024(2) -0.010(2)
N1 0.0353(17) 0.0302(16) 0.0251(16) 0.0003(13) 0.0087(13) 0.0002(13)
N2 0.048(2) 0.046(2) 0.037(2) 0.0177(17) 0.0158(16) 0.0169(17)
N3 0.064(3) 0.058(3) 0.070(3) 0.038(2) 0.033(2) 0.022(2)
O1 0.0447(16) 0.0338(14) 0.0309(14) 0.0061(12) 0.0147(12) 0.0080(12)
O2 0.091(3) 0.050(2) 0.0276(16) 0.0116(14) 0.0173(17) 0.0338(19)
O3 0.0416(15) 0.0295(14) 0.0290(14) 0.0005(11) 0.0067(12) 0.0080(12)
F1 0.0481(14) 0.0578(16) 0.0241(11) 0.0048(11) -0.0003(11) 0.0116(12)
Sn1 0.0459(2) 0.0289(2) 0.0347(2) 0.000 0.01306(16) 0.000

loop_
_atom_type_symbol
_atom_type_description
_atom_type_scat_dispersion_real
_atom_type_scat_dispersion_imag
_atom_type_scat_source
C C 0.0181 0.0091 'International Tables Vol C Tables 4.2.6.8 and 6.1.1.4'
H H 0.0000 0.0000 'International Tables Vol C Tables 4.2.6.8 and 6.1.1.4'
N N 0.0311 0.0180 'International Tables Vol C Tables 4.2.6.8 and 6.1.1.4'
O O 0.0492 0.0322 'International Tables Vol C Tables 4.2.6.8 and 6.1.1.4'
F F 0.0727 0.0534 'International Tables Vol C Tables 4.2.6.8 and 6.1.1.4'
Sn Sn 0.0259 5.4591 'International Tables Vol C Tables 4.2.6.8 and 6.1.1.4'

loop_
_geom_angle_atom_site_label_1
_geom_angle_atom_site_label_2
_geom_angle_atom_site_label_3
_geom_angle
_geom_angle_site_symmetry_1
_geom_angle_site_symmetry_3
_geom_angle_publ_flag
C5 C1 C2 118.2(4) . . ?
C5 C1 C6 117.2(4) . . ?
C2 C1 C6 124.5(4) . . ?
O3 C2 C1 124.1(4) . . ?
O3 C2 C3 118.6(4) . . ?
C1 C2 C3 117.3(4) . . ?
C7 C3 C4 118.3(4) . . ?
C7 C3 C2 120.6(4) . . ?
C4 C3 C2 121.1(4) . . ?
N1 C4 C10 121.2(4) . . ?
N1 C4 C3 118.2(3) . . ?
C10 C4 C3 120.6(4) . . ?
N1 C5 C1 124.4(4) . . ?
N1 C5 H5 117.8 . . ?
C1 C5 H5 117.8 . . ?
O2 C6 O1 121.5(4) . . ?
O2 C6 C1 119.7(4) . . ?
O1 C6 C1 118.8(4) . . ?
C8 C7 C3 119.7(4) . . ?
C8 C7 H7 120.1 . . ?
C3 C7 H7 120.1 . . ?
C7 C8 F1 117.3(4) . . ?
C7 C8 C9 123.8(4) . . ?
F1 C8 C9 118.8(4) . . ?
N2 C9 C10 122.5(4) . . ?
N2 C9 C8 121.2(4) . . ?
C10 C9 C8 116.3(4) . . ?
C9 C10 C4 120.9(4) . . ?
C9 C10 H10 119.6 . . ?
C4 C10 H10 119.6 . . ?
N2 C11 C12 109.3(4) . . ?
N2 C11 H11A 109.8 . . ?
C12 C11 H11A 109.8 . . ?
N2 C11 H11B 109.8 . . ?
C12 C11 H11B 109.8 . . ?
H11A C11 H11B 108.3 . . ?
N3 C12 C11 108.7(5) . . ?
N3 C12 H12A 110.0 . . ?
C11 C12 H12A 110.0 . . ?
N3 C12 H12B 110.0 . . ?
C11 C12 H12B 110.0 . . ?
H12A C12 H12B 108.3 . . ?
N3 C13 C14 111.0(4) . . ?
N3 C13 H13A 109.4 . . ?
C14 C13 H13A 109.4 . . ?
N3 C13 H13B 109.4 . . ?
C14 C13 H13B 109.4 . . ?
H13A C13 H13B 108.0 . . ?
N2 C14 C13 110.6(4) . . ?
N2 C14 H14A 109.5 . . ?
C13 C14 H14A 109.5 . . ?
N2 C14 H14B 109.5 . . ?
C13 C14 H14B 109.5 . . ?
H14A C14 H14B 108.1 . . ?
N1 C15 C17 118.7(4) . . ?
N1 C15 C16 118.5(4) . . ?
C17 C15 C16 60.7(3) . . ?
N1 C15 H15 115.9 . . ?
C17 C15 H15 115.9 . . ?
C16 C15 H15 115.9 . . ?
C15 C16 C17 59.0(3) . . ?
C15 C16 H16A 117.9 . . ?
C17 C16 H16A 117.9 . . ?
C15 C16 H16B 117.9 . . ?
C17 C16 H16B 117.9 . . ?
H16A C16 H16B 115.0 . . ?
C15 C17 C16 60.3(3) . . ?
C15 C17 H17A 117.7 . . ?
C16 C17 H17A 117.7 . . ?
C15 C17 H17B 117.7 . . ?
C16 C17 H17B 117.7 . . ?
H17A C17 H17B 114.9 . . ?
C19 C18 C23 116.1(5) . . ?
C19 C18 Sn1 122.7(4) . . ?
C23 C18 Sn1 121.2(3) . . ?
C18 C19 C20 121.5(6) . . ?
C18 C19 H19 119.3 . . ?
C20 C19 H19 119.3 . . ?
C21 C20 C19 119.4(7) . . ?
C21 C20 H20 120.3 . . ?
C19 C20 H20 120.3 . . ?
C20 C21 C22 121.5(6) . . ?
C20 C21 H21 119.2 . . ?
C22 C21 H21 119.2 . . ?
C23 C22 C21 118.1(6) . . ?
C23 C22 H22 121.0 . . ?
C21 C22 H22 121.0 . . ?
C22 C23 C18 123.4(5) . . ?
C22 C23 H23 118.3 . . ?
C18 C23 H23 118.3 . . ?
C5 N1 C4 120.3(3) . . ?
C5 N1 C15 119.8(3) . . ?
C4 N1 C15 119.6(3) . . ?
C9 N2 C11 118.0(4) . . ?
C9 N2 C14 118.1(4) . . ?
C11 N2 C14 111.3(4) . . ?
C13 N3 C12 110.9(4) . . ?
C13 N3 H3 112(4) . . ?
C12 N3 H3 110(4) . . ?
C6 O1 Sn1 131.2(3) . . ?
C2 O3 Sn1 126.7(3) . . ?
C18 Sn1 C18 107.2(3) 2_656 . ?
C18 Sn1 O1 101.05(15) 2_656 2_656 ?
C18 Sn1 O1 93.37(15) . 2_656 ?
C18 Sn1 O1 93.37(15) 2_656 . ?
C18 Sn1 O1 101.05(15) . . ?
O1 Sn1 O1 155.64(15) 2_656 . ?
C18 Sn1 O3 86.10(16) 2_656 2_656 ?
C18 Sn1 O3 166.12(16) . 2_656 ?
O1 Sn1 O3 79.93(11) 2_656 2_656 ?
O1 Sn1 O3 81.60(11) . 2_656 ?
C18 Sn1 O3 166.12(16) 2_656 . ?
C18 Sn1 O3 86.10(16) . . ?
O1 Sn1 O3 81.60(11) 2_656 . ?
O1 Sn1 O3 79.93(11) . . ?
O3 Sn1 O3 80.93(16) 2_656 . ?

loop_
_geom_bond_atom_site_label_1
_geom_bond_atom_site_label_2
_geom_bond_distance
_geom_bond_site_symmetry_2
_geom_bond_publ_flag
C1 C5 1.386(6) . ?
C1 C2 1.420(5) . ?
C1 C6 1.485(6) . ?
C2 O3 1.284(5) . ?
C2 C3 1.434(6) . ?
C3 C7 1.401(6) . ?
C3 C4 1.410(6) . ?
C4 N1 1.396(5) . ?
C4 C10 1.403(6) . ?
C5 N1 1.328(5) . ?
C5 H5 0.9300 . ?
C6 O2 1.216(5) . ?
C6 O1 1.299(5) . ?
C7 C8 1.357(6) . ?
C7 H7 0.9300 . ?
C8 F1 1.357(5) . ?
C8 C9 1.408(6) . ?
C9 N2 1.388(5) . ?
C9 C10 1.397(6) . ?
C10 H10 0.9300 . ?
C11 N2 1.464(6) . ?
C11 C12 1.524(6) . ?
C11 H11A 0.9700 . ?
C11 H11B 0.9700 . ?
C12 N3 1.484(8) . ?
C12 H12A 0.9700 . ?
C12 H12B 0.9700 . ?
C13 N3 1.480(7) . ?
C13 C14 1.532(6) . ?
C13 H13A 0.9700 . ?
C13 H13B 0.9700 . ?
C14 N2 1.474(6) . ?
C14 H14A 0.9700 . ?
C14 H14B 0.9700 . ?
C15 N1 1.468(5) . ?
C15 C17 1.470(6) . ?
C15 C16 1.490(6) . ?
C15 H15 0.9800 . ?
C16 C17 1.497(7) . ?
C16 H16A 0.9700 . ?
C16 H16B 0.9700 . ?
C17 H17A 0.9700 . ?
C17 H17B 0.9700 . ?
C18 C19 1.389(7) . ?
C18 C23 1.423(7) . ?
C18 Sn1 2.120(4) . ?
C19 C20 1.418(9) . ?
C19 H19 0.9300 . ?
C20 C21 1.375(11) . ?
C20 H20 0.9300 . ?
C21 C22 1.385(9) . ?
C21 H21 0.9300 . ?
C22 C23 1.384(7) . ?
C22 H22 0.9300 . ?
C23 H23 0.9300 . ?
N3 H3 0.97(6) . ?
O1 Sn1 2.135(3) . ?
O3 Sn1 2.158(3) . ?
Sn1 C18 2.120(4) 2_656 ?
Sn1 O1 2.135(3) 2_656 ?
Sn1 O3 2.158(3) 2_656 ?
